data_1550317
loop_
_publ_author_name
'Yamamoto, Y.'
'Withanage, W.I.U.'
'Takei, T.'
'Yanagida, S.'
'Kumada, N.'
'Yamane, H.'

_publ_section_title
;
 Hydrothermal reaction of NaBiO3*nH2O with transition-metal (Co, Ni, Cu)
 salts
;
_journal_name_full 'Journal of the Ceramic Society of Japan'
_journal_page_first 1005
_journal_page_last 1012
_journal_volume 126
_journal_year 2018
_chemical_formula_sum 'Bi H O5 S'
_chemical_name_common BiOHSO4
_space_group_IT_number 12
_space_group_name_H-M_alt 'C 1 2/m 1'
_symmetry_space_group_name_Hall '-C 2y'
_symmetry_space_group_name_H-M 'C 1 2/m 1'
_cell_angle_alpha 90
_cell_angle_beta 106.711(1)
_cell_angle_gamma 90
_cell_formula_units_Z 4
_cell_length_a 6.4470(1)
_cell_length_b 7.2778(1)
_cell_length_c 8.6251(2)
_cell_volume 387.598(12)
_cod_data_source_file BiOHSO4.cif
_cod_data_source_block BiOHSO4
_cod_original_formula_sum 'Bi H S O5'
_cod_database_code 1550317

loop_
_space_group_symop_operation_xyz
'x, y, z'
'-x, -y, -z'
'-x, y, -z'
'x, -y, z'
'x+1/2, y+1/2, z'
'-x+1/2, -y+1/2, -z'
'-x+1/2, y+1/2, -z'
'x+1/2, -y+1/2, z'

loop_
_atom_site_label
_atom_site_occupancy
_atom_site_fract_x
_atom_site_fract_y
_atom_site_fract_z
_atom_site_adp_type
_atom_site_U_iso_or_equiv
_atom_site_type_symbol
Bi 1.0 0.54512(2) 0.000000 0.22176(2) Uiso 0.00990(5) Bi
S 1.0 0.08282(9) 0.000000 0.29813(8) Uiso 0.00870(10) S
O1 1.0 0.4411(2) 0.3370(2) 0.2820(2) Uiso 0.0168(3) O
O2 1.0 0.1766(4) 0.000000 0.1561(2) Uiso 0.0123(3) O
O3 1.0 0.2614(4) 0.000000 0.4442(4) Uiso 0.0206(4) O
O4 1.0 0.000000 0.3372(4) 0.000000 Uiso 0.0162(4) O

loop_
_atom_site_aniso_label
_atom_site_aniso_U_11
_atom_site_aniso_U_22
_atom_site_aniso_U_33
_atom_site_aniso_U_12
_atom_site_aniso_U_13
_atom_site_aniso_U_23
Bi 0.00796(6) 0.01301(6) 0.00902(6) 0.00000 0.00289(3) 0.00000
S 0.0073(2) 0.0094(2) 0.0096(2) 0.00000 0.00265(19) 0.00000
O1 0.0156(7) 0.0132(6) 0.0244(8) -0.0034(5) 0.0104(6) -0.0049(4)
O2 0.0097(7) 0.0173(8) 0.0109(8) 0.00000 0.0046(6) 0.00000
O3 0.0149(9) 0.0306(11) 0.0124(9) 0.00000 -0.0021(7) 0.00000
O4 0.0295(11) 0.0103(8) 0.0100(8) 0.00000 0.0074(8) 0.00000
